data_7211821
loop_
_publ_author_name
'Hu, Mi-Xia'
'Chen, Ya-Guang'
'Zhang, Chun-Jing'
'Kong, Qing-Jiao'

_publ_section_title
;
 High-dimensional frameworks dependent on coordination mode of ligand
 controlled by acidity of reaction solution. Syntheses, structures,
 magnetic and fluorescence properties of eight new compounds
;
_journal_issue 5
_journal_name_full CrystEngComm
_journal_page_first 1454
_journal_paper_doi 10.1039/b915118d
_journal_volume 12
_journal_year 2010
_chemical_formula_sum 'C21 H29 N3 Nd3 O72 W12'
_chemical_formula_weight 4114
_chemical_name_systematic
;
?
;
_space_group_IT_number 61
_symmetry_cell_setting orthorhombic
_symmetry_space_group_name_Hall '-P 2ac 2ab'
_symmetry_space_group_name_H-M 'P b c a'
_atom_sites_solution_hydrogens geom
_atom_sites_solution_primary direct
_atom_sites_solution_secondary difmap
_audit_creation_method SHELXL-97
_cell_angle_alpha 90.000(5)
_cell_angle_beta 90.000(5)
_cell_angle_gamma 90.000(5)
_cell_formula_units_Z 8
_cell_length_a 23.426(5)
_cell_length_b 20.471(5)
_cell_length_c 29.406(5)
_cell_measurement_reflns_used 24.8
_cell_measurement_temperature 293(2)
_cell_measurement_theta_max 14.6
_cell_measurement_theta_min 7.0
_cell_volume 14102(5)
_computing_cell_refinement 'Bruker SMART'
_computing_data_collection 'Bruker SMART'
_computing_data_reduction 'Bruker SAINT'
_computing_molecular_graphics 'Bruker SHELXTL'
_computing_publication_material 'Bruker SHELXTL'
_computing_structure_refinement 'SHELXL-97 (Sheldrick, 1997)'
_computing_structure_solution 'SHELXS-97 (Sheldrick, 1990)'
_diffrn_ambient_temperature 293(2)
_diffrn_measured_fraction_theta_full 0.999
_diffrn_measured_fraction_theta_max 0.999
_diffrn_measurement_device_type 'CCD area detector'
_diffrn_measurement_method 'phi and omega scans'
_diffrn_radiation_monochromator graphite
_diffrn_radiation_source 'fine-focus sealed tube'
_diffrn_radiation_type MoK\a
_diffrn_radiation_wavelength 0.71069
_diffrn_reflns_av_R_equivalents 0.0908
_diffrn_reflns_av_sigmaI/netI 0.0620
_diffrn_reflns_limit_h_max 28
_diffrn_reflns_limit_h_min -22
_diffrn_reflns_limit_k_max 25
_diffrn_reflns_limit_k_min -20
_diffrn_reflns_limit_l_max 31
_diffrn_reflns_limit_l_min -35
_diffrn_reflns_number 73738
_diffrn_reflns_theta_full 25.75
_diffrn_reflns_theta_max 25.75
_diffrn_reflns_theta_min 1.49
_diffrn_standards_decay_% none
_diffrn_standards_interval_count 150
_diffrn_standards_number 0
_exptl_absorpt_coefficient_mu 21.783
_exptl_absorpt_correction_T_max 0.064
_exptl_absorpt_correction_T_min 0.051
_exptl_absorpt_correction_type empirical
_exptl_crystal_colour prink
_exptl_crystal_density_diffrn 3.876
_exptl_crystal_density_method 'not measured'
_exptl_crystal_description block
_exptl_crystal_F_000 14560
_exptl_crystal_size_max 0.128
_exptl_crystal_size_mid 0.113
_exptl_crystal_size_min 0.106
_refine_diff_density_max 5.776
_refine_diff_density_min -3.633
_refine_diff_density_rms 0.364
_refine_ls_extinction_coef 0.000037(3)
_refine_ls_extinction_expression Fc^*^=kFc[1+0.001xFc^2^\l^3^/sin(2\q)]^-1/4^
_refine_ls_extinction_method SHELXL
_refine_ls_goodness_of_fit_ref 1.049
_refine_ls_hydrogen_treatment refall
_refine_ls_matrix_type full
_refine_ls_number_parameters 1001
_refine_ls_number_reflns 13487
_refine_ls_number_restraints 4092
_refine_ls_restrained_S_all 0.937
_refine_ls_R_factor_all 0.0647
_refine_ls_R_factor_gt 0.0435
_refine_ls_shift/su_max 0.003
_refine_ls_shift/su_mean 0.000
_refine_ls_structure_factor_coef Fsqd
_refine_ls_weighting_details 'calc w=1/[\s^2^(Fo^2^)+(0.0475P)^2^+135.5128P] where P=(Fo^2^+2Fc^2^)/3'
_refine_ls_weighting_scheme calc
_refine_ls_wR_factor_gt 0.0992
_refine_ls_wR_factor_ref 0.1057
_reflns_number_gt 10343
_reflns_number_total 13487
_reflns_threshold_expression >2sigma(I)
_cod_data_source_file b915118d.txt
_cod_data_source_block 8
_cod_depositor_comments
;
The following automatic conversions were performed:

'_symmetry_cell_setting' value 'Orthorhombic' changed to
'orthorhombic' according to
/home/saulius/struct/CIF-dictionaries/cif_core.dic dictionary named
'cif_core.dic' version 2.4.2 from
2011-04-26.

'_refine_ls_hydrogen_treatment' value 'REFALL' changed
to 'refall' according to
/home/saulius/struct/CIF-dictionaries/cif_core.dic dictionary named
'cif_core.dic' version 2.4.2 from 2011-04-26.

Automatic conversion script
Id: cif_fix_values 1891 2012-01-12 08:04:46Z andrius 
;
_cod_original_sg_symbol_H-M Pbca
_cod_database_code 7211821

loop_
_symmetry_equiv_pos_as_xyz
'x, y, z'
'-x+1/2, -y, z+1/2'
'x+1/2, -y+1/2, -z'
'-x, y+1/2, -z+1/2'
'-x, -y, -z'
'x-1/2, y, -z-1/2'
'-x-1/2, y-1/2, z'
'x, -y-1/2, z-1/2'

loop_
_atom_site_label
_atom_site_type_symbol
_atom_site_fract_x
_atom_site_fract_y
_atom_site_fract_z
_atom_site_U_iso_or_equiv
_atom_site_adp_type
_atom_site_occupancy
_atom_site_symmetry_multiplicity
_atom_site_calc_flag
_atom_site_refinement_flags
W1 W 0.90150(2) 0.62968(3) 0.631214(17) 0.01719(12) Uani 1 1 d .
W2 W 1.02264(2) 0.56572(3) 0.600482(18) 0.01821(12) Uani 1 1 d .
W3 W 1.14046(2) 0.68042(2) 0.575771(17) 0.01574(12) Uani 1 1 d .
W4 W 1.12850(2) 0.83897(3) 0.592460(18) 0.01732(12) Uani 1 1 d .
W5 W 0.98772(2) 0.90302(3) 0.628130(18) 0.01895(13) Uani 1 1 d .
W6 W 1.09677(3) 0.65168(3) 0.694844(17) 0.01974(13) Uani 1 1 d .
W7 W 0.92243(2) 0.82557(3) 0.546919(18) 0.01924(13) Uani 1 1 d .
W8 W 1.07583(3) 0.80996(3) 0.709636(18) 0.02157(13) Uani 1 1 d .
W9 W 0.94608(2) 0.64939(3) 0.527725(17) 0.01886(13) Uani 1 1 d .
W10 W 0.97155(3) 0.70759(3) 0.727600(18) 0.02263(14) Uani 1 1 d .
W11 W 1.06275(2) 0.76878(3) 0.505802(17) 0.01670(12) Uani 1 1 d .
W12 W 0.88045(2) 0.80648(3) 0.651233(18) 0.01974(13) Uani 1 1 d .
Nd3 Nd 1.03228(3) 0.59056(3) 0.81737(2) 0.01903(16) Uani 1 1 d .
Nd2 Nd 0.80611(3) 0.87861(4) 0.44806(3) 0.02589(18) Uani 1 1 d .
Nd1 Nd 0.77140(3) 0.49314(4) 0.64459(2) 0.02245(17) Uani 1 1 d .
N3 N 1.0534(5) 0.4954(5) 0.7612(3) 0.019(2) Uani 1 1 d .
N2 N 1.0183(5) 0.7969(6) 0.3540(4) 0.029(3) Uani 1 1 d .
C5 C 0.7656(7) 0.7278(8) 0.4965(6) 0.038(2) Uani 1 1 d U
C4 C 0.7426(8) 0.6820(8) 0.5252(6) 0.044(2) Uani 1 1 d U
H4A H 0.7420 0.6379 0.5177 0.052 Uiso 1 1 calc R
C3 C 0.7206(8) 0.7039(8) 0.5653(6) 0.044(2) Uani 1 1 d U
H3A H 0.7040 0.6742 0.5853 0.053 Uiso 1 1 calc R
C2 C 0.7226(7) 0.7678(8) 0.5766(6) 0.041(2) Uani 1 1 d U
H2A H 0.7092 0.7821 0.6046 0.049 Uiso 1 1 calc R
C1 C 0.7458(7) 0.8131(8) 0.5444(5) 0.038(2) Uani 1 1 d U
C7 C 0.7887(8) 0.7120(8) 0.4511(6) 0.041(2) Uani 1 1 d U
C21 C 0.7508(6) 0.3849(8) 0.5534(5) 0.031(4) Uani 1 1 d .
C8 C 0.9705(7) 0.7854(7) 0.3776(5) 0.033(2) Uani 1 1 d U
C9 C 0.9585(7) 0.7268(7) 0.3986(5) 0.035(2) Uani 1 1 d U
H9A H 0.9252 0.7214 0.4154 0.042 Uiso 1 1 calc R
C10 C 0.9982(7) 0.6746(8) 0.3940(5) 0.034(2) Uani 1 1 d U
H10A H 0.9907 0.6338 0.4064 0.041 Uiso 1 1 calc R
C11 C 1.0488(7) 0.6863(7) 0.3703(5) 0.034(2) Uani 1 1 d U
H11A H 1.0765 0.6541 0.3673 0.041 Uiso 1 1 calc R
C12 C 1.0563(7) 0.7494(7) 0.3508(5) 0.033(2) Uani 1 1 d U
C13 C 0.9334(7) 0.8442(7) 0.3823(5) 0.034(2) Uani 1 1 d U
C14 C 1.1104(7) 0.7728(7) 0.3297(5) 0.032(2) Uani 1 1 d U
C19 C 1.1044(6) 0.4664(7) 0.7607(4) 0.026(2) Uani 1 1 d U
C18 C 1.1158(7) 0.4127(7) 0.7330(5) 0.032(2) Uani 1 1 d U
H18A H 1.1514 0.3926 0.7335 0.038 Uiso 1 1 calc R
C17 C 1.0726(7) 0.3899(8) 0.7047(5) 0.033(2) Uani 1 1 d U
H17A H 1.0794 0.3549 0.6853 0.040 Uiso 1 1 calc R
C16 C 1.0206(6) 0.4190(7) 0.7054(5) 0.029(2) Uani 1 1 d U
H16A H 0.9912 0.4041 0.6868 0.035 Uiso 1 1 calc R
C15 C 1.0121(6) 0.4715(7) 0.7345(4) 0.027(2) Uani 1 1 d U
C20 C 0.9556(6) 0.5039(7) 0.7423(4) 0.025(2) Uani 1 1 d U
C6 C 0.6447(6) 0.4936(6) 0.7052(4) 0.018(3) Uani 1 1 d .
O1 O 0.9630(4) 0.8025(4) 0.6109(3) 0.0243(9) Uani 1 1 d U
O2 O 1.0707(4) 0.7528(4) 0.5807(3) 0.0246(9) Uani 1 1 d U
O3 O 1.0324(4) 0.7234(4) 0.6741(3) 0.0237(9) Uani 1 1 d U
O4 O 0.9775(4) 0.6608(4) 0.5991(3) 0.0245(9) Uani 1 1 d U
O6 O 0.7843(6) 0.8912(6) 0.3659(4) 0.057(3) Uani 1 1 d U
O7 O 0.8095(4) 0.5154(5) 0.7239(4) 0.0363(19) Uani 1 1 d U
O8 O 1.1452(4) 0.5993(4) 0.7191(3) 0.0269(18) Uani 1 1 d U
O24 O 0.9880(4) 0.5724(4) 0.5396(3) 0.0253(11) Uani 1 1 d U
O10 O 1.1136(5) 0.8287(5) 0.3165(4) 0.040(2) Uani 1 1 d U
O11 O 0.6940(5) 0.4698(5) 0.7009(3) 0.0354(17) Uani 1 1 d U
O12 O 0.9473(5) 0.8952(5) 0.3632(3) 0.0345(16) Uani 1 1 d U
O13 O 0.8153(4) 0.8177(5) 0.6773(3) 0.0299(18) Uani 1 1 d U
O14 O 1.0702(4) 0.7867(5) 0.4493(3) 0.0275(17) Uani 1 1 d U
O15 O 0.9152(4) 0.6277(5) 0.4777(3) 0.0297(17) Uani 1 1 d U
O16 O 0.8426(4) 0.5829(5) 0.6480(3) 0.0286(11) Uani 1 1 d U
O17 O 1.2033(4) 0.6399(4) 0.5643(3) 0.0237(13) Uani 1 1 d U
O18 O 0.9134(4) 0.7371(4) 0.5362(3) 0.0262(10) Uani 1 1 d U
O19 O 1.1773(4) 0.9017(4) 0.5918(3) 0.0223(17) Uani 1 1 d U
O20 O 1.1226(4) 0.7318(4) 0.7210(3) 0.0236(11) Uani 1 1 d U
O21 O 0.7863(5) 0.5405(5) 0.5672(3) 0.0367(18) Uani 1 1 d U
O22 O 1.0483(4) 0.4881(4) 0.5948(3) 0.0286(17) Uani 1 1 d U
O23 O 1.0571(4) 0.8894(4) 0.6002(3) 0.0243(10) Uani 1 1 d U
O9 O 0.9375(5) 0.6884(5) 0.7779(3) 0.0360(18) Uani 1 1 d U
O25 O 1.1110(4) 0.8601(5) 0.7459(3) 0.0294(18) Uani 1 1 d U
O26 O 0.9157(5) 0.4849(5) 0.7135(3) 0.0333(17) Uani 1 1 d U
O27 O 1.1254(4) 0.5393(5) 0.8196(3) 0.0258(17) Uani 1 1 d U
O28 O 1.1211(4) 0.8215(4) 0.6556(3) 0.0235(10) Uani 1 1 d U
O29 O 1.0208(4) 0.7756(4) 0.7515(3) 0.0254(11) Uani 1 1 d U
O30 O 1.0111(4) 0.6959(4) 0.5060(3) 0.0250(10) Uani 1 1 d U
O31 O 0.7592(5) 0.9874(5) 0.4353(4) 0.048(2) Uani 1 1 d U
O32 O 0.8595(4) 0.8269(4) 0.5902(3) 0.0259(11) Uani 1 1 d U
O33 O 1.1508(5) 0.7297(5) 0.3243(4) 0.045(3) Uani 1 1 d U
O34 O 0.8839(4) 0.8585(5) 0.5016(3) 0.0286(11) Uani 1 1 d U
O35 O 0.9232(4) 0.7687(4) 0.7018(3) 0.0248(10) Uani 1 1 d U
O37 O 0.8868(5) 0.8374(5) 0.4059(4) 0.0377(14) Uani 1 1 d U
O38 O 0.9397(4) 0.6447(4) 0.6883(3) 0.0258(10) Uani 1 1 d U
O39 O 1.0717(4) 0.5925(5) 0.8996(3) 0.031(2) Uani 1 1 d U
O40 O 1.0865(4) 0.6144(4) 0.5726(3) 0.0233(11) Uani 1 1 d U
O41 O 1.1379(4) 0.6741(4) 0.6394(3) 0.0235(11) Uani 1 1 d U
O42 O 0.8781(5) 0.9683(5) 0.4431(4) 0.045(2) Uani 1 1 d U
O43 O 0.9906(4) 0.9850(4) 0.6432(3) 0.0256(13) Uani 1 1 d U
O44 O 0.9957(4) 0.8205(5) 0.5192(3) 0.0263(10) Uani 1 1 d U
O45 O 0.9489(4) 0.5427(5) 0.7725(3) 0.0283(13) Uani 1 1 d U
O46 O 1.0363(4) 0.6451(4) 0.7396(3) 0.0252(11) Uani 1 1 d U
O47 O 0.7253(5) 0.6003(5) 0.6602(4) 0.039(2) Uani 1 1 d U
O48 O 0.7668(5) 0.4036(5) 0.5915(4) 0.0379(17) Uani 1 1 d U
O49 O 0.9506(4) 0.5486(4) 0.6250(3) 0.0257(11) Uani 1 1 d U
O50 O 0.7890(5) 0.3895(5) 0.6905(3) 0.036(2) Uani 1 1 d U
O51 O 1.1246(4) 0.7079(4) 0.5146(3) 0.0247(11) Uani 1 1 d U
O52 O 1.0561(4) 0.5931(4) 0.6568(3) 0.0245(10) Uani 1 1 d U
O53 O 0.6750(5) 0.4920(6) 0.6020(4) 0.046(2) Uani 1 1 d U
O54 O 0.8731(4) 0.7137(4) 0.6341(3) 0.0261(10) Uani 1 1 d U
O55 O 0.8695(4) 0.4513(5) 0.6240(3) 0.0320(17) Uani 1 1 d U
O56 O 1.1758(4) 0.7663(4) 0.5843(3) 0.0246(11) Uani 1 1 d U
O57 O 1.1102(4) 0.8386(4) 0.5278(3) 0.0242(11) Uani 1 1 d U
O58 O 0.9461(4) 0.9116(4) 0.5729(3) 0.0265(11) Uani 1 1 d U
O59 O 1.0219(4) 0.8650(4) 0.6828(3) 0.0236(11) Uani 1 1 d U
O60 O 0.9133(4) 0.8882(4) 0.6603(3) 0.0247(11) Uani 1 1 d U
O61 O 0.8845(4) 0.6196(4) 0.5665(3) 0.0272(11) Uani 1 1 d U
O5W O 0.7835(5) 0.4335(6) 0.7967(4) 0.051(2) Uani 1 1 d U
H5A H 0.7809 0.3982 0.7785 0.061 Uiso 1 1 d R
H5B H 0.7527 0.4476 0.8120 0.061 Uiso 1 1 d R
O63 O 0.8064(5) 0.7538(5) 0.4263(4) 0.0366(15) Uani 1 1 d U
O64 O 0.7680(5) 0.9194(5) 0.5222(3) 0.0345(15) Uani 1 1 d U
O1W O 0.8005(6) 0.4895(7) 0.3409(5) 0.080(4) Uani 1 1 d U
H22A H 0.7687 0.4891 0.3236 0.096 Uiso 1 1 d R
H22B H 0.8351 0.4896 0.3276 0.096 Uiso 1 1 d R
O2W O 0.6479(8) 0.0972(10) 0.3842(6) 0.120(7) Uani 1 1 d .
H23A H 0.6137 0.0988 0.3703 0.144 Uiso 1 1 d R
H23B H 0.6724 0.0646 0.3779 0.144 Uiso 1 1 d R
O3W O 1.2434(6) 0.7799(7) 0.2880(5) 0.075(3) Uani 1 1 d U
H24A H 1.2510 0.7479 0.2679 0.090 Uiso 1 1 d R
H24B H 1.2471 0.8220 0.2798 0.090 Uiso 1 1 d R
O4W O 1.1515(5) 0.9479(5) 0.4859(4) 0.0444(17) Uani 1 1 d U
H4B H 1.1615 0.9299 0.4592 0.053 Uiso 1 1 d R
H4C H 1.1502 0.9916 0.4889 0.053 Uiso 1 1 d R
O62 O 0.7909(5) 0.6495(6) 0.4424(4) 0.051(2) Uani 1 1 d U
O6W O 0.6620(5) 1.0106(6) 0.4797(4) 0.056(3) Uani 1 1 d U
H6A H 0.6557 0.9963 0.4512 0.067 Uiso 1 1 d R
H6B H 0.6471 1.0489 0.4889 0.067 Uiso 1 1 d R
O7W O 0.8670(5) 0.9973(6) 0.3444(4) 0.052(2) Uani 1 1 d U
H7A H 0.8697 0.9774 0.3172 0.062 Uiso 1 1 d R
H7B H 0.8553 1.0391 0.3461 0.062 Uiso 1 1 d R
O8W O 0.9110(5) 0.4278(5) 0.5333(4) 0.0446(17) Uani 1 1 d U
H8A H 0.9272 0.3916 0.5217 0.053 Uiso 1 1 d R
H8B H 0.8832 0.4484 0.5178 0.053 Uiso 1 1 d R
O9W O 0.9940(4) 0.9475(5) 0.4703(3) 0.0358(13) Uani 1 1 d U
H9B H 0.9992 0.9302 0.4425 0.043 Uiso 1 1 d R
H9C H 0.9862 0.9903 0.4734 0.043 Uiso 1 1 d R
O10W O 0.8223(5) 0.6298(6) 0.7708(4) 0.0470(16) Uani 1 1 d U
H10B H 0.8062 0.6053 0.7488 0.056 Uiso 1 1 d R
H10C H 0.8018 0.6612 0.7846 0.056 Uiso 1 1 d R
N1 N 0.7675(5) 0.7920(6) 0.5055(3) 0.022(3) Uani 1 1 d .

loop_
_atom_site_aniso_label
_atom_site_aniso_U_11
_atom_site_aniso_U_22
_atom_site_aniso_U_33
_atom_site_aniso_U_23
_atom_site_aniso_U_13
_atom_site_aniso_U_12
W1 0.0113(3) 0.0183(3) 0.0220(3) -0.0012(2) 0.0043(2) -0.0036(2)
W2 0.0147(3) 0.0152(3) 0.0247(3) -0.0006(2) 0.0019(2) -0.0004(2)
W3 0.0087(3) 0.0181(3) 0.0205(3) 0.0025(2) 0.0028(2) 0.0010(2)
W4 0.0119(3) 0.0177(3) 0.0223(3) 0.0002(2) 0.0018(2) -0.0036(2)
W5 0.0154(3) 0.0153(3) 0.0262(3) -0.0022(2) 0.0044(2) 0.0000(2)
W6 0.0216(3) 0.0199(3) 0.0178(3) 0.0035(2) -0.0017(2) 0.0018(2)
W7 0.0122(3) 0.0240(3) 0.0215(3) 0.0015(2) -0.0032(2) 0.0047(2)
W8 0.0248(3) 0.0213(3) 0.0186(3) -0.0004(2) -0.0028(2) -0.0075(3)
W9 0.0168(3) 0.0238(3) 0.0160(3) -0.0004(2) -0.0006(2) -0.0049(2)
W10 0.0272(3) 0.0237(3) 0.0170(3) 0.0025(2) -0.0019(2) -0.0031(3)
W11 0.0116(3) 0.0226(3) 0.0159(3) 0.0042(2) 0.0002(2) -0.0003(2)
W12 0.0115(3) 0.0198(3) 0.0279(3) -0.0008(2) 0.0061(2) 0.0016(2)
Nd3 0.0205(4) 0.0188(4) 0.0178(3) -0.0017(3) 0.0026(3) -0.0030(3)
Nd2 0.0114(4) 0.0374(5) 0.0289(4) 0.0125(3) -0.0019(3) -0.0035(3)
Nd1 0.0145(4) 0.0269(4) 0.0259(4) -0.0008(3) -0.0008(3) -0.0030(3)
N3 0.014(6) 0.026(6) 0.017(5) 0.004(5) 0.000(4) -0.013(5)
N2 0.027(7) 0.029(7) 0.030(7) -0.003(5) -0.008(5) 0.003(6)
C5 0.036(5) 0.036(5) 0.043(5) 0.000(4) -0.010(4) -0.003(5)
C4 0.042(5) 0.038(5) 0.052(5) 0.001(4) -0.009(5) -0.002(5)
C3 0.044(5) 0.041(5) 0.049(5) 0.005(4) -0.009(4) -0.007(5)
C2 0.038(5) 0.039(5) 0.046(5) 0.001(4) -0.007(4) -0.006(5)
C1 0.035(5) 0.036(5) 0.042(5) 0.000(4) -0.009(4) -0.003(4)
C7 0.037(5) 0.039(4) 0.048(5) -0.001(4) -0.006(4) -0.003(4)
C21 0.023(9) 0.044(9) 0.027(8) -0.005(7) -0.008(6) -0.012(7)
C8 0.034(5) 0.030(4) 0.033(4) -0.005(4) -0.004(4) -0.002(4)
C9 0.036(4) 0.032(4) 0.037(4) -0.001(4) -0.003(4) -0.005(4)
C10 0.036(5) 0.032(4) 0.034(4) -0.003(4) -0.003(4) -0.005(4)
C11 0.036(5) 0.030(4) 0.037(4) -0.003(4) -0.006(4) -0.003(4)
C12 0.035(5) 0.029(4) 0.035(4) -0.003(4) -0.003(4) -0.001(4)
C13 0.035(5) 0.031(4) 0.035(5) -0.002(4) -0.003(4) -0.001(4)
C14 0.034(5) 0.028(4) 0.033(4) -0.003(4) -0.009(4) -0.002(4)
C19 0.022(5) 0.033(5) 0.022(4) -0.002(4) -0.002(4) 0.000(4)
C18 0.028(5) 0.040(5) 0.028(4) -0.005(4) -0.002(4) 0.000(4)
C17 0.029(5) 0.042(5) 0.028(4) -0.010(4) -0.004(4) 0.000(4)
C16 0.026(5) 0.038(5) 0.024(4) -0.008(4) -0.005(4) 0.000(4)
C15 0.025(5) 0.035(5) 0.021(4) -0.005(4) -0.001(4) -0.001(4)
C20 0.023(5) 0.032(5) 0.020(4) -0.001(4) -0.005(4) 0.001(4)
C6 0.010(7) 0.021(7) 0.022(7) 0.002(5) -0.008(5) -0.005(6)
O1 0.0212(18) 0.0245(17) 0.0273(17) -0.0002(16) 0.0017(16) -0.0012(17)
O2 0.0220(18) 0.0253(17) 0.0264(17) -0.0002(16) 0.0014(16) -0.0020(17)
O3 0.0214(18) 0.0235(17) 0.0260(17) 0.0001(17) 0.0009(17) -0.0018(17)
O4 0.0219(18) 0.0252(17) 0.0264(17) -0.0002(16) 0.0018(16) -0.0006(17)
O6 0.052(5) 0.071(5) 0.049(5) 0.010(4) 0.008(4) 0.007(5)
O7 0.026(3) 0.034(3) 0.049(4) 0.010(3) 0.007(3) -0.005(3)
O8 0.023(4) 0.027(4) 0.031(4) 0.007(3) -0.008(3) -0.002(3)
O24 0.024(2) 0.025(2) 0.027(2) -0.001(2) 0.001(2) -0.002(2)
O10 0.028(5) 0.037(5) 0.053(5) 0.005(4) 0.010(4) 0.012(4)
O11 0.030(3) 0.038(3) 0.038(3) 0.006(3) 0.002(3) -0.002(3)
O12 0.029(3) 0.033(3) 0.042(3) 0.000(3) 0.009(3) 0.002(3)
O13 0.024(4) 0.030(4) 0.035(4) -0.004(3) 0.006(3) -0.001(3)
O14 0.023(3) 0.032(3) 0.028(3) 0.001(3) 0.002(3) 0.002(3)
O15 0.027(3) 0.033(3) 0.029(3) -0.003(3) -0.005(3) -0.007(3)
O16 0.026(2) 0.029(2) 0.031(2) 0.001(2) 0.003(2) -0.004(2)
O17 0.020(2) 0.023(2) 0.028(2) 0.003(2) 0.002(2) -0.001(2)
O18 0.0231(19) 0.0263(18) 0.0290(18) 0.0014(17) 0.0022(18) -0.0017(18)
O19 0.017(4) 0.021(3) 0.028(4) 0.002(3) 0.004(3) -0.001(3)
O20 0.022(2) 0.024(2) 0.025(2) 0.001(2) 0.000(2) -0.001(2)
O21 0.035(4) 0.036(4) 0.038(4) 0.005(3) 0.000(3) -0.005(3)
O22 0.028(4) 0.024(3) 0.034(3) 0.000(3) -0.002(3) -0.005(3)
O23 0.0217(19) 0.0243(19) 0.0270(19) -0.0007(18) 0.0023(18) -0.0018(18)
O9 0.040(4) 0.035(3) 0.033(3) 0.002(3) 0.005(3) -0.011(3)
O25 0.027(4) 0.028(4) 0.033(4) -0.006(3) -0.004(3) -0.005(3)
O26 0.033(4) 0.033(3) 0.034(3) 0.002(3) -0.007(3) -0.007(3)
O27 0.017(3) 0.032(3) 0.028(3) -0.002(3) -0.002(3) -0.001(3)
O28 0.020(2) 0.025(2) 0.026(2) 0.0005(19) 0.0018(19) -0.0029(19)
O29 0.023(2) 0.026(2) 0.027(2) 0.000(2) 0.001(2) -0.001(2)
O30 0.0225(19) 0.0252(19) 0.0273(19) -0.0005(18) 0.0026(18) -0.0019(18)
O31 0.040(5) 0.040(5) 0.062(5) 0.014(4) 0.002(4) 0.000(4)
O32 0.022(2) 0.026(2) 0.030(2) 0.0001(19) 0.0015(19) -0.0022(19)
O33 0.036(6) 0.046(6) 0.053(6) 0.000(5) -0.006(5) 0.022(5)
O34 0.024(2) 0.029(2) 0.033(2) 0.002(2) 0.002(2) 0.000(2)
O35 0.0216(19) 0.0251(19) 0.0276(19) -0.0012(18) 0.0033(18) -0.0014(18)
O37 0.032(3) 0.037(3) 0.044(3) 0.001(2) 0.009(3) -0.002(3)
O38 0.0240(19) 0.0258(19) 0.0275(19) -0.0002(18) 0.0011(18) -0.0013(18)
O39 0.040(5) 0.034(5) 0.020(4) 0.000(4) -0.003(4) 0.004(4)
O40 0.021(2) 0.022(2) 0.027(2) 0.0003(19) 0.0017(19) -0.0011(19)
O41 0.021(2) 0.023(2) 0.027(2) -0.0001(19) 0.0010(19) -0.0021(19)
O42 0.039(4) 0.038(4) 0.058(4) 0.006(4) -0.002(4) -0.007(4)
O43 0.022(2) 0.026(2) 0.029(2) -0.001(2) 0.005(2) 0.001(2)
O44 0.0232(19) 0.0263(18) 0.0295(18) 0.0001(17) 0.0021(17) -0.0013(18)
O45 0.024(3) 0.031(2) 0.030(2) 0.000(2) 0.000(2) -0.001(2)
O46 0.023(2) 0.026(2) 0.026(2) 0.000(2) -0.001(2) -0.004(2)
O47 0.030(4) 0.037(4) 0.051(4) 0.005(4) 0.002(4) 0.000(4)
O48 0.033(3) 0.039(3) 0.041(3) -0.004(3) -0.003(3) -0.004(3)
O49 0.024(2) 0.025(2) 0.029(2) -0.0003(19) 0.0012(19) -0.0027(19)
O50 0.034(4) 0.036(4) 0.038(4) 0.007(4) -0.002(4) -0.003(4)
O51 0.021(2) 0.025(2) 0.027(2) 0.001(2) 0.001(2) -0.001(2)
O52 0.0216(19) 0.0248(19) 0.0271(19) -0.0001(18) 0.0004(18) -0.0019(18)
O53 0.030(5) 0.059(5) 0.048(5) 0.001(4) -0.003(4) -0.001(4)
O54 0.0229(19) 0.0261(19) 0.0292(19) -0.0004(18) 0.0016(18) -0.0021(18)
O55 0.026(4) 0.031(3) 0.039(3) -0.002(3) 0.000(3) -0.002(3)
O56 0.021(2) 0.025(2) 0.028(2) 0.000(2) 0.001(2) 0.000(2)
O57 0.021(2) 0.025(2) 0.027(2) -0.0001(19) 0.0023(19) -0.0010(19)
O58 0.023(2) 0.026(2) 0.030(2) 0.0007(19) 0.0016(19) 0.000(2)
O59 0.021(2) 0.024(2) 0.026(2) -0.0020(19) 0.0012(19) -0.0007(19)
O60 0.022(2) 0.024(2) 0.028(2) -0.001(2) 0.005(2) -0.001(2)
O61 0.024(2) 0.028(2) 0.030(2) -0.0005(19) 0.0017(19) -0.0010(19)
O5W 0.046(4) 0.057(4) 0.050(4) 0.002(4) -0.001(4) 0.004(4)
O63 0.032(3) 0.037(3) 0.041(3) -0.003(3) 0.005(3) -0.002(3)
O64 0.031(3) 0.034(3) 0.039(3) 0.000(3) 0.002(3) 0.001(3)
O1W 0.057(9) 0.085(9) 0.097(10) 0.001(8) 0.031(8) -0.006(8)
O2W 0.081(14) 0.163(19) 0.117(15) 0.043(14) -0.028(11) -0.003(13)
O3W 0.056(7) 0.073(7) 0.096(7) 0.006(6) 0.007(6) 0.011(6)
O4W 0.044(3) 0.044(3) 0.046(3) 0.001(3) 0.003(3) -0.002(3)
O62 0.042(5) 0.043(5) 0.069(5) -0.017(4) 0.003(5) -0.003(5)
O6W 0.053(6) 0.055(5) 0.060(5) 0.002(5) 0.007(5) 0.006(5)
O7W 0.045(4) 0.051(4) 0.059(4) -0.006(4) 0.007(4) 0.012(4)
O8W 0.041(3) 0.047(3) 0.045(3) -0.004(3) 0.001(3) 0.003(3)
O9W 0.032(2) 0.035(2) 0.041(2) 0.000(2) 0.005(2) 0.000(2)
O10W 0.043(3) 0.047(3) 0.051(3) -0.001(3) 0.002(3) -0.002(3)
N1 0.015(6) 0.035(7) 0.017(6) -0.002(5) -0.006(5) 0.005(5)

loop_
_atom_type_symbol
_atom_type_description
_atom_type_scat_dispersion_real
_atom_type_scat_dispersion_imag
_atom_type_scat_source
C C 0.0033 0.0016 'International Tables Vol C Tables 4.2.6.8 and 6.1.1.4'
H H 0.0000 0.0000 'International Tables Vol C Tables 4.2.6.8 and 6.1.1.4'
N N 0.0061 0.0033 'International Tables Vol C Tables 4.2.6.8 and 6.1.1.4'
O O 0.0106 0.0060 'International Tables Vol C Tables 4.2.6.8 and 6.1.1.4'
Nd Nd -0.1943 3.0179 'International Tables Vol C Tables 4.2.6.8 and 6.1.1.4'
W W -0.8490 6.8722 'International Tables Vol C Tables 4.2.6.8 and 6.1.1.4'

loop_
_geom_angle_atom_site_label_1
_geom_angle_atom_site_label_2
_geom_angle_atom_site_label_3
_geom_angle
_geom_angle_site_symmetry_1
_geom_angle_site_symmetry_3
O16 W1 O54 102.2(4) . .
O16 W1 O38 102.0(4) . .
O54 W1 O38 88.8(4) . .
O16 W1 O61 93.2(4) . .
O54 W1 O61 94.0(4) . .
O38 W1 O61 163.6(4) . .
O16 W1 O49 91.4(4) . .
O54 W1 O49 166.2(4) . .
O38 W1 O49 86.9(4) . .
O61 W1 O49 86.7(4) . .
O16 W1 O4 162.7(4) . .
O54 W1 O4 92.5(4) . .
O38 W1 O4 87.1(4) . .
O61 W1 O4 76.6(4) . .
O49 W1 O4 74.3(4) . .
O22 W2 O49 100.4(4) . .
O22 W2 O52 102.3(4) . .
O49 W2 O52 95.1(4) . .
O22 W2 O24 96.9(4) . .
O49 W2 O24 89.6(4) . .
O52 W2 O24 159.0(4) . .
O22 W2 O40 99.4(4) . .
O49 W2 O40 159.8(4) . .
O52 W2 O40 84.4(4) . .
O24 W2 O40 84.2(4) . .
O22 W2 O4 169.7(4) . .
O49 W2 O4 75.0(4) . .
O52 W2 O4 87.3(4) . .
O24 W2 O4 74.1(4) . .
O40 W2 O4 84.8(4) . .
O17 W3 O40 102.9(4) . .
O17 W3 O41 101.0(4) . .
O40 W3 O41 88.8(4) . .
O17 W3 O51 97.0(4) . .
O40 W3 O51 91.9(4) . .
O41 W3 O51 161.3(4) . .
O17 W3 O56 95.5(4) . .
O40 W3 O56 161.6(4) . .
O41 W3 O56 87.0(4) . .
O51 W3 O56 86.5(4) . .
O17 W3 O2 165.2(4) . .
O40 W3 O2 89.3(4) . .
O41 W3 O2 87.5(4) . .
O51 W3 O2 73.8(4) . .
O56 W3 O2 72.7(4) . .
O19 W4 O56 101.5(4) . .
O19 W4 O28 102.3(4) . .
O56 W4 O28 91.7(4) . .
O19 W4 O57 97.9(4) . .
O56 W4 O57 90.1(4) . .
O28 W4 O57 158.9(4) . .
O19 W4 O23 100.0(4) . .
O56 W4 O23 158.5(4) . .
O28 W4 O23 84.7(4) . .
O57 W4 O23 85.9(4) . .
O19 W4 O2 169.7(4) . .
O56 W4 O2 73.4(4) . .
O28 W4 O2 87.0(4) . .
O57 W4 O2 73.4(4) . .
O23 W4 O2 85.3(4) . .
O43 W5 O23 103.0(4) . .
O43 W5 O58 98.5(4) . .
O23 W5 O58 94.9(4) . .
O43 W5 O59 99.2(4) . .
O23 W5 O59 86.8(4) . .
O58 W5 O59 161.3(4) . .
O43 W5 O60 93.4(4) . .
O23 W5 O60 162.5(4) . .
O58 W5 O60 88.3(4) . .
O59 W5 O60 84.7(4) . .
O43 W5 O1 166.9(4) . .
O23 W5 O1 89.3(4) . .
O58 W5 O1 75.8(4) . .
O59 W5 O1 85.7(4) . .
O60 W5 O1 74.9(3) . .
O8 W6 O52 100.5(4) . .
O8 W6 O20 99.2(4) . .
O52 W6 O20 160.0(4) . .
O8 W6 O46 99.0(4) . .
O52 W6 O46 89.4(4) . .
O20 W6 O46 91.0(4) . .
O8 W6 O41 99.7(4) . .
O52 W6 O41 84.5(4) . .
O20 W6 O41 88.7(4) . .
O46 W6 O41 161.1(4) . .
O8 W6 O3 171.6(4) . .
O52 W6 O3 85.0(4) . .
O20 W6 O3 75.8(4) . .
O46 W6 O3 74.5(4) . .
O41 W6 O3 87.1(4) . .
O34 W7 O18 100.9(4) . .
O34 W7 O44 99.2(4) . .
O18 W7 O44 88.7(4) . .
O34 W7 O32 95.9(4) . .
O18 W7 O32 92.2(4) . .
O44 W7 O32 164.4(4) . .
O34 W7 O58 95.5(4) . .
O18 W7 O58 163.6(4) . .
O44 W7 O58 87.8(4) . .
O32 W7 O58 87.0(4) . .
O34 W7 O1 167.8(4) . .
O18 W7 O1 89.1(4) . .
O44 W7 O1 87.9(4) . .
O32 W7 O1 76.5(4) . .
O58 W7 O1 74.8(4) . .
O25 W8 O59 103.3(4) . .
O25 W8 O29 98.4(4) . .
O59 W8 O29 92.1(4) . .
O25 W8 O28 100.3(4) . .
O59 W8 O28 87.1(4) . .
O29 W8 O28 161.0(4) . .
O25 W8 O20 96.7(4) . .
O59 W8 O20 159.8(4) . .
O29 W8 O20 88.1(4) . .
O28 W8 O20 86.2(4) . .
O25 W8 O3 166.0(4) . .
O59 W8 O3 88.5(4) . .
O29 W8 O3 73.2(4) . .
O28 W8 O3 87.8(3) . .
O20 W8 O3 72.3(4) . .
O15 W9 O24 99.4(4) . .
O15 W9 O30 100.4(4) . .
O24 W9 O30 93.6(4) . .
O15 W9 O61 96.4(4) . .
O24 W9 O61 90.9(4) . .
O30 W9 O61 161.7(4) . .
O15 W9 O18 100.5(4) . .
O24 W9 O18 160.0(4) . .
O30 W9 O18 84.1(4) . .
O61 W9 O18 85.6(4) . .
O15 W9 O4 168.7(4) . .
O24 W9 O4 75.1(4) . .
O30 W9 O4 90.0(4) . .
O61 W9 O4 74.1(4) . .
O18 W9 O4 85.0(4) . .
O9 W10 O35 102.8(5) . .
O9 W10 O38 100.8(4) . .
O35 W10 O38 88.2(4) . .
O9 W10 O29 97.4(4) . .
O35 W10 O29 91.5(4) . .
O38 W10 O29 161.4(4) . .
O9 W10 O46 93.0(5) . .
O35 W10 O46 164.1(4) . .
O38 W10 O46 88.4(4) . .
O29 W10 O46 86.8(4) . .
O9 W10 O3 165.7(4) . .
O35 W10 O3 90.3(4) . .
O38 W10 O3 85.2(4) . .
O29 W10 O3 76.2(4) . .
O46 W10 O3 74.0(4) . .
O14 W11 O30 103.5(4) . .
O14 W11 O57 96.3(4) . .
O30 W11 O57 160.1(4) . .
O14 W11 O51 101.1(4) . .
O30 W11 O51 88.4(4) . .
O57 W11 O51 90.0(4) . .
O14 W11 O44 99.4(4) . .
O30 W11 O44 85.0(4) . .
O57 W11 O44 89.6(4) . .
O51 W11 O44 159.4(4) . .
O14 W11 O2 168.7(4) . .
O30 W11 O2 86.3(4) . .
O57 W11 O2 74.2(4) . .
O51 W11 O2 73.2(4) . .
O44 W11 O2 86.9(4) . .
O13 W12 O60 100.5(4) . .
O13 W12 O32 99.3(4) . .
O60 W12 O32 92.5(4) . .
O13 W12 O35 99.7(4) . .
O60 W12 O35 92.0(4) . .
O32 W12 O35 159.4(4) . .
O13 W12 O54 99.5(4) . .
O60 W12 O54 159.8(4) . .
O32 W12 O54 87.0(4) . .
O35 W12 O54 81.8(4) . .
O13 W12 O1 172.6(4) . .
O60 W12 O1 75.8(4) . .
O32 W12 O1 74.7(4) . .
O35 W12 O1 87.0(4) . .
O54 W12 O1 84.7(4) . .
O27 Nd3 O12 141.1(3) . 8_576
O27 Nd3 O43 78.8(3) . 4_746
O12 Nd3 O43 70.8(3) 8_576 4_746
O27 Nd3 O10 66.7(3) . 8_576
O12 Nd3 O10 123.2(3) 8_576 8_576
O43 Nd3 O10 136.9(3) 4_746 8_576
O27 Nd3 O46 100.4(3) . .
O12 Nd3 O46 118.5(3) 8_576 .
O43 Nd3 O46 143.2(3) 4_746 .
O10 Nd3 O46 71.1(3) 8_576 .
O27 Nd3 O45 122.5(3) . .
O12 Nd3 O45 72.8(3) 8_576 .
O43 Nd3 O45 75.2(3) 4_746 .
O10 Nd3 O45 145.5(3) 8_576 .
O46 Nd3 O45 74.5(3) . .
O27 Nd3 N2 119.6(4) . 8_576
O12 Nd3 N2 63.5(4) 8_576 8_576
O43 Nd3 N2 123.5(3) 4_746 8_576
O10 Nd3 N2 60.8(4) 8_576 8_576
O46 Nd3 N2 89.3(3) . 8_576
O45 Nd3 N2 117.6(3) . 8_576
O27 Nd3 O39 70.1(3) . .
O12 Nd3 O39 76.8(3) 8_576 .
O43 Nd3 O39 70.0(3) 4_746 .
O10 Nd3 O39 74.3(3) 8_576 .
O46 Nd3 O39 145.0(3) . .
O45 Nd3 O39 139.6(3) . .
N2 Nd3 O39 68.9(3) 8_576 .
O27 Nd3 N3 61.4(3) . .
O12 Nd3 N3 126.8(3) 8_576 .
O43 Nd3 N3 71.9(3) 4_746 .
O10 Nd3 N3 109.9(3) 8_576 .
O46 Nd3 N3 75.6(3) . .
O45 Nd3 N3 62.0(3) . .
N2 Nd3 N3 164.5(3) 8_576 .
O39 Nd3 N3 122.5(3) . .
O37 Nd2 O34 71.8(3) . .
O37 Nd2 O17 129.5(3) . 3_466
O34 Nd2 O17 142.9(3) . 3_466
O37 Nd2 O6 72.4(4) . .
O34 Nd2 O6 142.9(4) . .
O17 Nd2 O6 70.8(4) 3_466 .
O37 Nd2 O64 147.7(4) . .
O34 Nd2 O64 76.2(3) . .
O17 Nd2 O64 80.3(3) 3_466 .
O6 Nd2 O64 137.8(4) . .
O37 Nd2 O42 72.4(4) . .
O34 Nd2 O42 70.0(3) . .
O17 Nd2 O42 139.9(3) 3_466 .
O6 Nd2 O42 90.3(4) . .
O64 Nd2 O42 92.7(4) . .
O37 Nd2 O31 125.1(4) . .
O34 Nd2 O31 124.9(4) . .
O17 Nd2 O31 71.8(3) 3_466 .
O6 Nd2 O31 70.9(4) . .
O64 Nd2 O31 71.3(4) . .
O42 Nd2 O31 68.6(4) . .
O37 Nd2 N1 111.5(3) . .
O34 Nd2 N1 74.2(3) . .
O17 Nd2 N1 69.6(3) 3_466 .
O6 Nd2 N1 128.9(4) . .
O64 Nd2 N1 62.5(3) . .
O42 Nd2 N1 140.5(3) . .
O31 Nd2 N1 123.2(4) . .
O37 Nd2 O63 62.2(3) . .
O34 Nd2 O63 89.5(3) . .
O17 Nd2 O63 79.5(3) 3_466 .
O6 Nd2 O63 82.2(4) . .
O64 Nd2 O63 122.5(3) . .
O42 Nd2 O63 134.2(4) . .
O31 Nd2 O63 145.6(4) . .
N1 Nd2 O63 60.0(3) . .
O48 Nd1 O16 128.2(3) . .
O48 Nd1 O47 140.4(4) . .
O16 Nd1 O47 68.4(3) . .
O48 Nd1 O21 73.2(3) . .
O16 Nd1 O21 69.9(3) . .
O47 Nd1 O21 83.5(3) . .
O48 Nd1 O11 104.6(4) . .
O16 Nd1 O11 127.0(3) . .
O47 Nd1 O11 74.5(3) . .
O21 Nd1 O11 141.1(3) . .
O48 Nd1 O55 68.1(3) . .
O16 Nd1 O55 69.5(3) . .
O47 Nd1 O55 137.6(3) . .
O21 Nd1 O55 77.7(3) . .
O11 Nd1 O55 138.9(3) . .
O48 Nd1 O7 138.4(3) . .
O16 Nd1 O7 66.0(3) . .
O47 Nd1 O7 79.9(3) . .
O21 Nd1 O7 135.9(3) . .
O11 Nd1 O7 71.4(3) . .
O55 Nd1 O7 87.8(3) . .
O48 Nd1 O50 73.6(3) . .
O16 Nd1 O50 119.1(3) . .
O47 Nd1 O50 135.0(3) . .
O21 Nd1 O50 141.6(3) . .
O11 Nd1 O50 66.9(3) . .
O55 Nd1 O50 72.4(3) . .
O7 Nd1 O50 66.8(3) . .
O48 Nd1 O53 68.9(4) . .
O16 Nd1 O53 127.8(3) . .
O47 Nd1 O53 73.6(4) . .
O21 Nd1 O53 71.6(4) . .
O11 Nd1 O53 71.7(4) . .
O55 Nd1 O53 132.6(3) . .
O7 Nd1 O53 139.0(3) . .
O50 Nd1 O53 113.0(4) . .
C19 N3 C15 118.7(12) . .
C19 N3 Nd3 120.7(8) . .
C15 N3 Nd3 120.5(9) . .
C12 N2 C8 118.2(13) . .
C12 N2 Nd3 123.0(10) . 8_575
C8 N2 Nd3 118.8(10) . 8_575
N1 C5 C4 124.0(16) . .
N1 C5 C7 112.5(14) . .
C4 C5 C7 123.5(15) . .
C3 C4 C5 117.3(16) . .
C3 C4 H4A 121.4 . .
C5 C4 H4A 121.4 . .
C2 C3 C4 121.1(17) . .
C2 C3 H3A 119.4 . .
C4 C3 H3A 119.4 . .
C3 C2 C1 118.6(16) . .
C3 C2 H2A 120.7 . .
C1 C2 H2A 120.7 . .
N1 C1 C2 120.3(15) . .
N1 C1 C21 117.1(14) . 7_765
C2 C1 C21 122.6(15) . 7_765
O63 C7 O62 124.4(16) . .
O63 C7 C5 121.5(15) . .
O62 C7 C5 114.0(15) . .
O48 C21 O64 126.9(15) . 7_755
O48 C21 C1 116.6(14) . 7_755
O64 C21 C1 116.5(13) 7_755 7_755
N2 C8 C9 123.7(15) . .
N2 C8 C13 113.3(13) . .
C9 C8 C13 122.9(15) . .
C8 C9 C10 118.5(15) . .
C8 C9 H9A 120.7 . .
C10 C9 H9A 120.7 . .
C11 C10 C9 118.3(15) . .
C11 C10 H10A 120.9 . .
C9 C10 H10A 120.9 . .
C10 C11 C12 117.5(15) . .
C10 C11 H11A 121.2 . .
C12 C11 H11A 121.2 . .
N2 C12 C11 123.7(15) . .
N2 C12 C14 111.4(13) . .
C11 C12 C14 124.4(15) . .
O12 C13 O37 123.8(15) . .
O12 C13 C8 119.3(15) . .
O37 C13 C8 116.9(13) . .
O10 C14 O33 123.7(16) . .
O10 C14 C12 119.4(15) . .
O33 C14 C12 116.8(13) . .
N3 C19 C18 121.9(13) . .
N3 C19 C6 113.3(12) . 6_657
C18 C19 C6 124.6(13) . 6_657
C17 C18 C19 118.4(15) . .
C17 C18 H18A 120.8 . .
C19 C18 H18A 120.8 . .
C16 C17 C18 119.8(14) . .
C16 C17 H17A 120.1 . .
C18 C17 H17A 120.1 . .
C17 C16 C15 118.6(14) . .
C17 C16 H16A 120.7 . .
C15 C16 H16A 120.7 . .
N3 C15 C16 122.7(14) . .
N3 C15 C20 112.8(12) . .
C16 C15 C20 124.4(13) . .
O45 C20 O26 125.2(14) . .
O45 C20 C15 121.4(13) . .
O26 C20 C15 113.3(12) . .
O11 C6 O27 123.6(12) . 6_557
O11 C6 C19 120.4(12) . 6_557
O27 C6 C19 115.9(12) 6_557 6_557
W7 O1 W5 96.5(3) . .
W7 O1 W12 94.1(4) . .
W5 O1 W12 94.0(3) . .
W3 O2 W11 95.4(3) . .
W3 O2 W4 95.2(4) . .
W11 O2 W4 95.0(3) . .
W10 O3 W6 98.8(4) . .
W10 O3 W8 94.4(3) . .
W6 O3 W8 94.9(3) . .
W1 O4 W2 97.4(4) . .
W1 O4 W9 96.3(4) . .
W2 O4 W9 94.7(3) . .
W9 O24 W2 116.1(5) . .
C14 O10 Nd3 124.7(11) . 8_575
C6 O11 Nd1 131.1(9) . .
C13 O12 Nd3 125.0(10) . 8_575
W1 O16 Nd1 157.3(5) . .
W3 O17 Nd2 159.7(5) . 3_566
W7 O18 W9 150.5(6) . .
W6 O20 W8 117.0(5) . .
W5 O23 W4 151.2(5) . .
C6 O27 Nd3 128.7(8) 6_657 .
W4 O28 W8 151.8(5) . .
W8 O29 W10 115.6(5) . .
W9 O30 W11 153.2(5) . .
W12 O32 W7 114.6(5) . .
W7 O34 Nd2 160.5(5) . .
W10 O35 W12 153.3(5) . .
C13 O37 Nd2 153.4(10) . .
W10 O38 W1 145.9(5) . .
W3 O40 W2 149.7(5) . .
W3 O41 W6 150.1(5) . .
W5 O43 Nd3 160.3(5) . 4_756
W7 O44 W11 148.1(5) . .
C20 O45 Nd3 122.4(9) . .
W6 O46 W10 112.7(4) . .
W6 O46 Nd3 131.9(5) . .
W10 O46 Nd3 114.1(4) . .
C21 O48 Nd1 146.3(11) . .
W2 O49 W1 113.2(4) . .
W3 O51 W11 117.4(5) . .
W6 O52 W2 154.2(5) . .
W1 O54 W12 151.3(6) . .
W4 O56 W3 118.7(5) . .
W11 O57 W4 117.3(4) . .
W5 O58 W7 112.8(4) . .
W8 O59 W5 149.7(5) . .
W12 O60 W5 115.3(4) . .
W9 O61 W1 112.9(5) . .
H5A O5W H5B 120.0 . .
C7 O63 Nd2 122.8(11) . .
C21 O64 Nd2 125.6(9) 7_765 .
H22A O1W H22B 120.0 . .
H23A O2W H23B 120.0 . .
H24A O3W H24B 120.0 . .
H4B O4W H4C 120.0 . .
H6A O6W H6B 120.0 . .
H7A O7W H7B 120.0 . .
H8A O8W H8B 120.0 . .
H9B O9W H9C 120.0 . .
H10B O10W H10C 120.0 . .
C1 N1 C5 118.7(13) . .
C1 N1 Nd2 118.0(10) . .
C5 N1 Nd2 123.2(10) . .

loop_
_geom_bond_atom_site_label_1
_geom_bond_atom_site_label_2
_geom_bond_distance
_geom_bond_site_symmetry_2
W1 O16 1.749(10) .
W1 O54 1.846(9) .
W1 O38 1.927(9) .
W1 O61 1.954(9) .
W1 O49 2.027(9) .
W1 O4 2.115(9) .
W2 O22 1.706(9) .
W2 O49 1.868(10) .
W2 O52 1.917(9) .
W2 O24 1.971(9) .
W2 O40 1.976(9) .
W2 O4 2.215(9) .
W3 O17 1.723(9) .
W3 O40 1.853(9) .
W3 O41 1.876(9) .
W3 O51 1.921(9) .
W3 O56 1.959(9) .
W3 O2 2.212(9) .
W4 O19 1.720(9) .
W4 O56 1.870(9) .
W4 O28 1.898(9) .
W4 O57 1.948(9) .
W4 O23 1.979(9) .
W4 O2 2.250(9) .
W5 O43 1.736(9) .
W5 O23 1.841(9) .
W5 O58 1.902(9) .
W5 O59 1.957(9) .
W5 O60 2.006(9) .
W5 O1 2.196(9) .
W6 O8 1.715(9) .
W6 O52 1.896(9) .
W6 O20 1.909(9) .
W6 O46 1.938(9) .
W6 O41 1.949(9) .
W6 O3 2.190(9) .
W7 O34 1.745(10) .
W7 O18 1.850(9) .
W7 O44 1.903(10) .
W7 O32 1.949(9) .
W7 O58 1.997(9) .
W7 O1 2.160(9) .
W8 O25 1.694(9) .
W8 O59 1.868(9) .
W8 O29 1.916(9) .
W8 O28 1.925(9) .
W8 O20 1.968(9) .
W8 O3 2.295(9) .
W9 O15 1.700(9) .
W9 O24 1.889(9) .
W9 O30 1.906(9) .
W9 O61 1.937(10) .
W9 O18 1.968(9) .
W9 O4 2.236(9) .
W10 O9 1.727(10) .
W10 O35 1.850(9) .
W10 O38 1.883(9) .
W10 O29 1.939(9) .
W10 O46 2.016(10) .
W10 O3 2.148(9) .
W11 O14 1.711(9) .
W11 O30 1.921(9) .
W11 O57 1.924(9) .
W11 O51 1.928(9) .
W11 O44 1.935(10) .
W11 O2 2.234(9) .
W12 O13 1.722(10) .
W12 O60 1.861(9) .
W12 O32 1.906(9) .
W12 O35 1.953(9) .
W12 O54 1.973(9) .
W12 O1 2.271(9) .
Nd3 O27 2.421(9) .
Nd3 O12 2.422(10) 8_576
Nd3 O43 2.511(9) 4_746
Nd3 O10 2.522(10) 8_576
Nd3 O46 2.545(9) .
Nd3 O45 2.552(10) .
Nd3 N2 2.565(12) 8_576
Nd3 O39 2.587(9) .
Nd3 N3 2.603(11) .
Nd2 O37 2.413(11) .
Nd2 O34 2.444(10) .
Nd2 O17 2.465(10) 3_466
Nd2 O6 2.484(12) .
Nd2 O64 2.500(10) .
Nd2 O42 2.498(11) .
Nd2 O31 2.512(11) .
Nd2 N1 2.612(11) .
Nd2 O63 2.633(10) .
Nd1 O48 2.411(10) .
Nd1 O16 2.485(10) .
Nd1 O47 2.488(10) .
Nd1 O21 2.499(10) .
Nd1 O11 2.501(10) .
Nd1 O55 2.526(10) .
Nd1 O7 2.538(11) .
Nd1 O50 2.548(10) .
Nd1 O53 2.583(11) .
N3 C19 1.334(18) .
N3 C15 1.339(17) .
N2 C12 1.321(19) .
N2 C8 1.34(2) .
N2 Nd3 2.565(12) 8_575
C5 N1 1.340(19) .
C5 C4 1.37(2) .
C5 C7 1.47(2) .
C4 C3 1.36(2) .
C4 H4A 0.9300 .
C3 C2 1.35(2) .
C3 H3A 0.9300 .
C2 C1 1.43(2) .
C2 H2A 0.9300 .
C1 N1 1.322(19) .
C1 C21 1.50(2) 7_765
C7 O63 1.200(18) .
C7 O62 1.307(18) .
C21 O48 1.241(16) .
C21 O64 1.239(17) 7_755
C21 C1 1.50(2) 7_755
C8 C9 1.38(2) .
C8 C13 1.49(2) .
C9 C10 1.42(2) .
C9 H9A 0.9300 .
C10 C11 1.39(2) .
C10 H10A 0.9300 .
C11 C12 1.42(2) .
C11 H11A 0.9300 .
C12 C14 1.49(2) .
C13 O12 1.230(17) .
C13 O37 1.302(18) .
C14 O10 1.211(17) .
C14 O33 1.306(18) .
C19 C18 1.392(19) .
C19 C6 1.485(18) 6_657
C18 C17 1.39(2) .
C18 H18A 0.9300 .
C17 C16 1.36(2) .
C17 H17A 0.9300 .
C16 C15 1.388(19) .
C16 H16A 0.9300 .
C15 C20 1.50(2) .
C20 O45 1.202(16) .
C20 O26 1.320(16) .
C6 O11 1.260(16) .
C6 O27 1.271(15) 6_557
C6 C19 1.485(18) 6_557
O10 Nd3 2.522(10) 8_575
O12 Nd3 2.422(10) 8_575
O17 Nd2 2.465(9) 3_566
O27 C6 1.271(15) 6_657
O43 Nd3 2.511(9) 4_756
O5W H5A 0.8998 .
O5W H5B 0.9001 .
O64 C21 1.239(17) 7_765
O1W H22A 0.9001 .
O1W H22B 0.9001 .
O2W H23A 0.9001 .
O2W H23B 0.8999 .
O3W H24A 0.9002 .
O3W H24B 0.9000 .
O4W H4B 0.9000 .
O4W H4C 0.9000 .
O6W H6A 0.8998 .
O6W H6B 0.9001 .
O7W H7A 0.9000 .
O7W H7B 0.8999 .
O8W H8A 0.9000 .
O8W H8B 0.9000 .
O9W H9B 0.9000 .
O9W H9C 0.9000 .
O10W H10B 0.9000 .
O10W H10C 0.9001 .
